data_2210224
loop_
_publ_author_name
'Ma\/lgorzata Ullrich'
'Anna Kozakiewicz'
'Miros\/law We\/lniak'
'Andrzej Wojtczak'

_publ_section_title (+)-<i>N</i>,<i>N</i>'-Bis[(7,7-dimethyl-2-oxobicyclo[2.2.1]heptan-1-yl)methylsulfonyl]piperazine
_journal_coeditor_code FL2038
_journal_issue 9
_journal_name_full 'Acta Crystallographica Section E'
_journal_page_first o3750
_journal_page_last o3751
_journal_paper_doi 10.1107/S1600536806028595
_journal_volume 62
_journal_year 2006
_chemical_formula_moiety 'C24 H38 N2 O6 S2'
_chemical_formula_sum 'C24 H38 N2 O6 S2'
_chemical_formula_weight 514.68
_chemical_name_common (+)-N,N'-dicamphorsulfonylpiperazine
_chemical_name_systematic
;
(+)-N,N'-Bis[(7,7-dimethyl-2-oxobicyclo[2.2.1]heptan-1-
yl)methylsulfonyl]piperazine
;
_space_group_IT_number 19
_symmetry_cell_setting orthorhombic
_symmetry_space_group_name_Hall 'P 2ac 2ab'
_symmetry_space_group_name_H-M 'P 21 21 21'
_atom_sites_solution_hydrogens geom
_atom_sites_solution_primary direct
_atom_sites_solution_secondary difmap
_audit_creation_method SHELX-97
_cell_angle_alpha 90.0
_cell_angle_beta 90.0
_cell_angle_gamma 90.0
_cell_formula_units_Z 4
_cell_length_a 8.4677(3)
_cell_length_b 11.1826(4)
_cell_length_c 27.0427(10)
_cell_measurement_reflns_used 7818
_cell_measurement_temperature 20(2)
_cell_measurement_theta_max 31.25
_cell_measurement_theta_min 2.36
_cell_volume 2560.70(16)
_computing_cell_refinement 'CrysAlis CCD'
_computing_data_collection 'CrysAlis CCD (Oxford Diffraction, 2000)'
_computing_data_reduction 'CrysAlis RED (Oxford Diffraction, 2000)'
_computing_molecular_graphics 'PLEASE SUPPLY'
_computing_publication_material 'CIFTAB (Sheldrick, 1997)'
_computing_structure_refinement 'SHELXL97 (Sheldrick, 1997)'
_computing_structure_solution 'SHELXS97 (Sheldrick, 1997)'
_diffrn_ambient_temperature 20(2)
_diffrn_measured_fraction_theta_full 0.951
_diffrn_measured_fraction_theta_max 0.951
_diffrn_measurement_device_type 'Oxford Sapphire CCD'
_diffrn_measurement_method \q/2\q
_diffrn_radiation_monochromator graphite
_diffrn_radiation_source 'fine-focus sealed tube'
_diffrn_radiation_type MoK\a
_diffrn_radiation_wavelength 0.71073
_diffrn_reflns_av_R_equivalents 0.0418
_diffrn_reflns_av_sigmaI/netI 0.0382
_diffrn_reflns_limit_h_max 12
_diffrn_reflns_limit_h_min -11
_diffrn_reflns_limit_k_max 14
_diffrn_reflns_limit_k_min -15
_diffrn_reflns_limit_l_max 38
_diffrn_reflns_limit_l_min -37
_diffrn_reflns_number 25421
_diffrn_reflns_theta_full 31.25
_diffrn_reflns_theta_max 31.25
_diffrn_reflns_theta_min 2.36
_diffrn_standards_decay_% 0
_diffrn_standards_interval_count 0
_diffrn_standards_interval_time 0
_diffrn_standards_number 0
_exptl_absorpt_coefficient_mu 0.250
_exptl_absorpt_correction_T_max 0.9400
_exptl_absorpt_correction_T_min 0.9204
_exptl_absorpt_correction_type numerical
_exptl_absorpt_process_details '(CrysAlis RED; Oxford Diffraction, 2000)'
_exptl_crystal_colour colorless
_exptl_crystal_density_diffrn 1.335
_exptl_crystal_density_method 'not measured'
_exptl_crystal_description plate
_exptl_crystal_F_000 1104
_exptl_crystal_size_max 0.34
_exptl_crystal_size_mid 0.33
_exptl_crystal_size_min 0.25
_refine_diff_density_max 0.305
_refine_diff_density_min -0.284
_refine_ls_abs_structure_details 'Flack (1983)'
_refine_ls_abs_structure_Flack -0.01(6)
_refine_ls_extinction_method none
_refine_ls_goodness_of_fit_ref 1.083
_refine_ls_hydrogen_treatment constr
_refine_ls_matrix_type full
_refine_ls_number_parameters 311
_refine_ls_number_reflns 7818
_refine_ls_number_restraints 0
_refine_ls_restrained_S_all 1.083
_refine_ls_R_factor_all 0.0624
_refine_ls_R_factor_gt 0.0476
_refine_ls_shift/su_max 0.001
_refine_ls_shift/su_mean 0.000
_refine_ls_structure_factor_coef Fsqd
_refine_ls_weighting_details 'calc w=1/[\s^2^(Fo^2^)+(0.0664P)^2^] where P=(Fo^2^+2Fc^2^)/3'
_refine_ls_weighting_scheme calc
_refine_ls_wR_factor_gt 0.1164
_refine_ls_wR_factor_ref 0.1237
_reflns_number_gt 6202
_reflns_number_total 7818
_reflns_threshold_expression I>2\s(I)
_cod_data_source_file fl2038.cif
_cod_data_source_block I
_cod_original_sg_symbol_Hall P2ac2ab
_cod_database_code 2210224

loop_
_symmetry_equiv_pos_as_xyz
'x, y, z'
'-x+1/2, -y, z+1/2'
'-x, y+1/2, -z+1/2'
'x+1/2, -y+1/2, -z'

loop_
_atom_site_type_symbol
_atom_site_label
_atom_site_fract_x
_atom_site_fract_y
_atom_site_fract_z
_atom_site_U_iso_or_equiv
_atom_site_adp_type
_atom_site_calc_flag
_atom_site_refinement_flags
_atom_site_occupancy
C C1 0.45155(19) 0.96217(18) 0.03633(6) 0.0291(3) Uani d . 1
C C2 0.5882(3) 0.8737(2) 0.04035(9) 0.0476(5) Uani d . 1
O O1 0.5963(3) 0.7907(2) 0.06868(9) 0.0960(9) Uani d . 1
C C3 0.7122(3) 0.9124(2) 0.00377(9) 0.0507(6) Uani d . 1
H H3A 0.7297 0.8518 -0.0213 0.080 Uiso calc R 1
H H3B 0.8114 0.9305 0.0201 0.080 Uiso calc R 1
C C4 0.6376(2) 1.02441(18) -0.01820(7) 0.0370(4) Uani d . 1
H H4A 0.7125 1.0796 -0.0337 0.080 Uiso calc R 1
C C5 0.5067(3) 0.9805(3) -0.05218(8) 0.0614(8) Uani d . 1
H H5A 0.5446 0.9182 -0.0741 0.080 Uiso calc R 1
H H5B 0.4641 1.0455 -0.0718 0.080 Uiso calc R 1
C C6 0.3810(3) 0.9311(3) -0.01571(7) 0.0601(7) Uani d . 1
H H6A 0.3681 0.8454 -0.0196 0.080 Uiso calc R 1
H H6B 0.2798 0.9699 -0.0206 0.080 Uiso calc R 1
C C7 0.5451(3) 1.07752(18) 0.02588(8) 0.0429(5) Uani d . 1
C C8 0.6540(4) 1.1097(3) 0.06983(10) 0.0795(10) Uani d . 1
H H8A 0.7327 1.1658 0.0591 0.080 Uiso calc R 1
H H8B 0.7047 1.0386 0.0818 0.080 Uiso calc R 1
H H8C 0.5923 1.1447 0.0959 0.080 Uiso calc R 1
C C9 0.4443(5) 1.1843(2) 0.01310(14) 0.0971(13) Uani d . 1
H H9A 0.5105 1.2481 0.0015 0.080 Uiso calc R 1
H H9B 0.3878 1.2101 0.0420 0.080 Uiso calc R 1
H H9C 0.3705 1.1627 -0.0123 0.080 Uiso calc R 1
C C10 0.3450(2) 0.9585(2) 0.08180(7) 0.0390(4) Uani d . 1
H H10A 0.3710 1.0267 0.1024 0.080 Uiso calc R 1
H H10B 0.3712 0.8872 0.1005 0.080 Uiso calc R 1
S S1 0.13803(5) 0.95912(5) 0.07196(2) 0.03607(11) Uani d . 1
O O2 0.0931(2) 1.06726(16) 0.04861(6) 0.0561(5) Uani d . 1
O O3 0.0961(2) 0.84750(17) 0.04990(6) 0.0582(5) Uani d . 1
N N1 0.05717(19) 0.96053(15) 0.12699(6) 0.0349(3) Uani d . 1
C C11 0.0578(3) 1.07274(17) 0.15558(7) 0.0404(5) Uani d . 1
H H11A 0.0447 1.1404 0.1335 0.080 Uiso calc R 1
H H11B 0.1577 1.0816 0.1728 0.080 Uiso calc R 1
C C12 -0.0771(3) 1.06899(17) 0.19276(8) 0.0402(5) Uani d . 1
H H12A -0.0749 1.1399 0.2134 0.080 Uiso calc R 1
H H12B -0.1776 1.0665 0.1756 0.080 Uiso calc R 1
N N1A -0.05787(17) 0.96087(15) 0.22346(5) 0.0330(3) Uani d . 1
C C13 0.0744(3) 0.85370(18) 0.15783(8) 0.0431(5) Uani d . 1
H H13A 0.1747 0.8559 0.1751 0.080 Uiso calc R 1
H H13B 0.0720 0.7826 0.1373 0.080 Uiso calc R 1
C C14 -0.0594(3) 0.85022(17) 0.19464(8) 0.0415(5) Uani d . 1
H H14A -0.1594 0.8423 0.1774 0.080 Uiso calc R 1
H H14B -0.0471 0.7820 0.2164 0.080 Uiso calc R 1
S S1A -0.13407(5) 0.96032(5) 0.27911(2) 0.03266(11) Uani d . 1
O O2A -0.10310(19) 1.07576(14) 0.29984(6) 0.0484(4) Uani d . 1
O O3A -0.0741(2) 0.85669(15) 0.30350(6) 0.0536(4) Uani d . 1
C C10A -0.3407(2) 0.9411(2) 0.27109(6) 0.0354(4) Uani d . 1
H H10C -0.3768 0.9998 0.2473 0.080 Uiso calc R 1
H H10D -0.3582 0.8628 0.2567 0.080 Uiso calc R 1
C C9A -0.6708(2) 1.0663(2) 0.27505(8) 0.0434(5) Uani d . 1
H H9D -0.6145 1.0948 0.2466 0.080 Uiso calc R 1
H H9E -0.7564 1.1197 0.2824 0.050 Uiso calc R 1
H H9F -0.7119 0.9879 0.2684 0.050 Uiso calc R 1
C C8A -0.4738(3) 1.18064(19) 0.32396(8) 0.0448(5) Uani d . 1
H H8D -0.4013 1.1776 0.3512 0.050 Uiso calc R 1
H H8E -0.5499 1.2428 0.3296 0.050 Uiso calc R 1
H H8F -0.4169 1.1970 0.2940 0.050 Uiso calc R 1
C C7A -0.5588(2) 1.06051(16) 0.31927(6) 0.0309(4) Uani d . 1
C C6A -0.3676(2) 0.9519(2) 0.36954(6) 0.0395(4) Uani d . 1
H H6C -0.3382 0.8716 0.3796 0.080 Uiso calc R 1
H H6D -0.2745 1.0025 0.3702 0.080 Uiso calc R 1
C C5A -0.4991(3) 1.0027(2) 0.40339(7) 0.0454(5) Uani d . 1
H H5C -0.5249 0.9470 0.4297 0.080 Uiso calc R 1
H H5D -0.4675 1.0784 0.4178 0.080 Uiso calc R 1
C C4A -0.6385(3) 1.01896(18) 0.36804(7) 0.0370(4) Uani d . 1
H H4B -0.7214 1.0725 0.3803 0.080 Uiso calc R 1
C C3A -0.6959(3) 0.8930(2) 0.35443(8) 0.0429(5) Uani d . 1
H H3C -0.7082 0.8434 0.3836 0.080 Uiso calc R 1
H H3D -0.7953 0.8958 0.3366 0.080 Uiso calc R 1
C C2A -0.5631(3) 0.84827(18) 0.32177(7) 0.0364(4) Uani d . 1
O O1A -0.5511(2) 0.75033(15) 0.30388(7) 0.0611(5) Uani d . 1
C C1A -0.44445(19) 0.95149(17) 0.31711(6) 0.0265(3) Uani d . 1

loop_
_atom_site_aniso_label
_atom_site_aniso_U_11
_atom_site_aniso_U_22
_atom_site_aniso_U_33
_atom_site_aniso_U_12
_atom_site_aniso_U_13
_atom_site_aniso_U_23
C1 0.0240(7) 0.0340(8) 0.0293(8) -0.0031(8) 0.0029(6) 0.0027(8)
C2 0.0479(13) 0.0450(12) 0.0499(12) 0.0089(10) 0.0124(10) 0.0141(10)
O1 0.1044(19) 0.0844(15) 0.0992(16) 0.0439(14) 0.0479(14) 0.0525(13)
C3 0.0392(12) 0.0600(14) 0.0529(13) 0.0086(11) 0.0121(10) 0.0067(11)
C4 0.0357(9) 0.0406(11) 0.0346(9) -0.0054(9) 0.0094(8) 0.0044(8)
C5 0.0446(12) 0.108(2) 0.0318(10) -0.0114(14) 0.0057(9) 0.0073(12)
C6 0.0423(12) 0.105(2) 0.0335(10) -0.0225(14) 0.0032(9) -0.0125(12)
C7 0.0511(12) 0.0298(9) 0.0476(11) -0.0053(9) 0.0197(10) -0.0007(8)
C8 0.078(2) 0.094(2) 0.0668(17) -0.0488(19) 0.0234(16) -0.0436(16)
C9 0.116(3) 0.0449(16) 0.130(3) 0.0264(18) 0.068(3) 0.0339(17)
C10 0.0272(8) 0.0576(12) 0.0323(8) -0.0019(10) 0.0042(7) 0.0095(9)
S1 0.0256(2) 0.0472(3) 0.0354(2) 0.0007(2) 0.00547(17) -0.0005(2)
O2 0.0509(10) 0.0719(12) 0.0456(8) 0.0209(9) 0.0055(7) 0.0175(8)
O3 0.0491(10) 0.0711(12) 0.0544(10) -0.0173(9) 0.0145(8) -0.0242(8)
N1 0.0351(8) 0.0311(7) 0.0386(8) 0.0027(8) 0.0136(6) 0.0003(7)
C11 0.0498(12) 0.0295(10) 0.0420(10) -0.0035(9) 0.0167(9) 0.0011(8)
C12 0.0463(11) 0.0301(10) 0.0441(10) 0.0061(8) 0.0153(9) 0.0008(8)
N1A 0.0305(7) 0.0294(7) 0.0392(8) 0.0017(7) 0.0138(6) 0.0002(7)
C13 0.0478(12) 0.0318(10) 0.0496(12) 0.0066(9) 0.0239(10) 0.0020(8)
C14 0.0450(12) 0.0299(10) 0.0495(11) -0.0041(9) 0.0226(10) -0.0010(8)
S1A 0.02255(18) 0.0411(2) 0.0344(2) -0.0011(2) 0.00446(17) -0.00071(19)
O2A 0.0488(9) 0.0517(9) 0.0447(8) -0.0173(7) 0.0090(7) -0.0147(7)
O3A 0.0435(9) 0.0662(11) 0.0513(9) 0.0164(8) 0.0088(7) 0.0190(8)
C10A 0.0224(8) 0.0551(12) 0.0288(8) -0.0027(8) 0.0042(6) -0.0083(8)
C9A 0.0328(10) 0.0480(13) 0.0495(11) 0.0054(9) -0.0049(8) 0.0114(9)
C8A 0.0566(14) 0.0304(10) 0.0474(12) -0.0011(9) 0.0059(10) -0.0016(8)
C7A 0.0279(8) 0.0336(10) 0.0312(8) 0.0009(8) 0.0027(7) 0.0039(7)
C6A 0.0353(9) 0.0582(12) 0.0249(7) 0.0085(11) -0.0017(7) 0.0001(8)
C5A 0.0494(13) 0.0600(13) 0.0267(9) 0.0085(10) 0.0074(8) 0.0002(8)
C4A 0.0329(9) 0.0417(11) 0.0363(9) 0.0081(9) 0.0128(8) 0.0027(7)
C3A 0.0350(10) 0.0456(12) 0.0482(12) 0.0002(9) 0.0133(9) 0.0091(10)
C2A 0.0353(10) 0.0372(10) 0.0367(10) -0.0018(9) 0.0053(8) 0.0022(8)
O1A 0.0711(12) 0.0425(9) 0.0698(11) -0.0105(9) 0.0214(10) -0.0152(8)
C1A 0.0221(7) 0.0338(8) 0.0237(7) -0.0009(8) 0.0027(5) -0.0003(7)

loop_
_atom_type_symbol
_atom_type_description
_atom_type_scat_dispersion_real
_atom_type_scat_dispersion_imag
_atom_type_scat_source
C C 0.0033 0.0016 'International Tables Vol C Tables 4.2.6.8 and 6.1.1.4'
H H 0.0000 0.0000 'International Tables Vol C Tables 4.2.6.8 and 6.1.1.4'
S S 0.1246 0.1234 'International Tables Vol C Tables 4.2.6.8 and 6.1.1.4'
O O 0.0106 0.0060 'International Tables Vol C Tables 4.2.6.8 and 6.1.1.4'
N N 0.0061 0.0033 'International Tables Vol C Tables 4.2.6.8 and 6.1.1.4'

loop_
_geom_angle_atom_site_label_1
_geom_angle_atom_site_label_2
_geom_angle_atom_site_label_3
_geom_angle
_geom_angle_publ_flag
C10 C1 C2 111.9(2) ?
C10 C1 C7 118.4(2) ?
C2 C1 C7 99.6(2) ?
C10 C1 C6 119.5(2) ?
C2 C1 C6 102.1(2) ?
C7 C1 C6 102.5(2) ?
O1 C2 C3 126.8(2) y
O1 C2 C1 126.0(2) y
C3 C2 C1 107.2(2) y
C2 C3 C4 101.7(2) ?
C2 C3 H3A 111.4 ?
C4 C3 H3A 111.4 ?
C2 C3 H3B 111.4 ?
C4 C3 H3B 111.4 ?
H3A C3 H3B 109.3 ?
C5 C4 C3 105.8(2) ?
C5 C4 C7 102.8(2) ?
C3 C4 C7 103.0(2) ?
C5 C4 H4A 114.6 ?
C3 C4 H4A 114.6 ?
C7 C4 H4A 114.6 ?
C4 C5 C6 103.3(2) ?
C4 C5 H5A 111.1 ?
C6 C5 H5A 111.1 ?
C4 C5 H5B 111.1 ?
C6 C5 H5B 111.1 ?
H5A C5 H5B 109.1 ?
C5 C6 C1 103.3(2) ?
C5 C6 H6A 111.1 ?
C1 C6 H6A 111.1 ?
C5 C6 H6B 111.1 ?
C1 C6 H6B 111.1 ?
H6A C6 H6B 109.1 ?
C9 C7 C1 114.5(2) ?
C9 C7 C4 114.5(2) ?
C1 C7 C4 94.6(2) y
C9 C7 C8 109.2(3) ?
C1 C7 C8 111.1(2) ?
C4 C7 C8 112.3(2) ?
C7 C8 H8A 109.5 ?
C7 C8 H8B 109.5 ?
H8A C8 H8B 109.5 ?
C7 C8 H8C 109.5 ?
H8A C8 H8C 109.5 ?
H8B C8 H8C 109.5 ?
C7 C9 H9A 109.5 ?
C7 C9 H9B 109.5 ?
H9A C9 H9B 109.5 ?
C7 C9 H9C 109.5 ?
H9A C9 H9C 109.5 ?
H9B C9 H9C 109.5 ?
C1 C10 S1 117.60(10) ?
C1 C10 H10A 107.9 ?
S1 C10 H10A 107.9 ?
C1 C10 H10B 107.9 ?
S1 C10 H10B 107.9 ?
H10A C10 H10B 107.2 ?
O2 S1 O3 119.60(10) y
O2 S1 N1 106.55(9) ?
O3 S1 N1 106.50(10) ?
O2 S1 C10 109.60(10) ?
O3 S1 C10 107.70(10) ?
N1 S1 C10 106.09(9) y
C13 N1 C11 113.3(2) y
C13 N1 S1 117.90(10) y
C11 N1 S1 118.90(10) y
N1 C11 C12 108.7(2) y
N1 C11 H11A 110.0 ?
C12 C11 H11A 110.0 ?
N1 C11 H11B 110.0 ?
C12 C11 H11B 110.0 ?
H11A C11 H11B 108.3 ?
N1A C12 C11 108.2(2) y
N1A C12 H12A 110.1 ?
C11 C12 H12A 110.1 ?
N1A C12 H12B 110.1 ?
C11 C12 H12B 110.1 ?
H12A C12 H12B 108.4 ?
C14 N1A C12 113.1(2) y
C14 N1A S1A 118.90(10) y
C12 N1A S1A 118.50(10) y
N1 C13 C14 108.8(2) y
N1 C13 H13A 109.9 ?
C14 C13 H13A 109.9 ?
N1 C13 H13B 109.9 ?
C14 C13 H13B 109.9 ?
H13A C13 H13B 108.3 ?
N1A C14 C13 108.8(2) y
N1A C14 H14A 109.9 ?
C13 C14 H14A 109.9 ?
N1A C14 H14B 109.9 ?
C13 C14 H14B 109.9 ?
H14A C14 H14B 108.3 ?
O3A S1A O2A 119.10(10) y
O3A S1A N1A 106.74(9) ?
O2A S1A N1A 106.51(9) ?
O3A S1A C10A 108.00(10) ?
O2A S1A C10A 109.70(10) ?
N1A S1A C10A 106.06(8) y
C1A C10A S1A 117.20(10) y
C1A C10A H10C 108.0 ?
S1A C10A H10C 108.0 ?
C1A C10A H10D 108.0 ?
S1A C10A H10D 108.0 ?
H10C C10A H10D 107.2 ?
C7A C9A H9D 109.5 ?
C7A C9A H9E 109.5 ?
H9D C9A H9E 109.5 ?
C7A C9A H9F 109.5 ?
H9D C9A H9F 109.5 ?
H9E C9A H9F 109.5 ?
C7A C8A H8D 109.5 ?
C7A C8A H8E 109.5 ?
H8D C8A H8E 109.5 ?
C7A C8A H8F 109.5 ?
H8D C8A H8F 109.5 ?
H8E C8A H8F 109.5 ?
C9A C7A C8A 108.7(2) ?
C9A C7A C4A 114.1(2) ?
C8A C7A C4A 113.4(2) ?
C9A C7A C1A 112.9(2) ?
C8A C7A C1A 113.5(2) ?
C4A C7A C1A 93.90(10) y
C5A C6A C1A 103.8(2) ?
C5A C6A H6C 111.0 ?
C1A C6A H6C 111.0 ?
C5A C6A H6D 111.0 ?
C1A C6A H6D 111.0 ?
H6C C6A H6D 109.0 ?
C4A C5A C6A 103.2(2) ?
C4A C5A H5C 111.1 ?
C6A C5A H5C 111.1 ?
C4A C5A H5D 111.1 ?
C6A C5A H5D 111.1 ?
H5C C5A H5D 109.1 ?
C5A C4A C3A 106.6(2) ?
C5A C4A C7A 103.3(2) ?
C3A C4A C7A 102.1(2) ?
C5A C4A H4B 114.5 ?
C3A C4A H4B 114.5 ?
C7A C4A H4B 114.5 ?
C2A C3A C4A 102.0(2) ?
C2A C3A H3C 111.4 ?
C4A C3A H3C 111.4 ?
C2A C3A H3D 111.4 ?
C4A C3A H3D 111.4 ?
H3C C3A H3D 109.2 ?
O1A C2A C3A 126.8(2) y
O1A C2A C1A 126.6(2) y
C3A C2A C1A 106.6(2) y
C10A C1A C2A 112.7(2) ?
C10A C1A C7A 116.6(2) ?
C2A C1A C7A 100.30(10) ?
C10A C1A C6A 120.10(10) ?
C2A C1A C6A 101.6(2) ?
C7A C1A C6A 102.90(10) ?

loop_
_geom_bond_atom_site_label_1
_geom_bond_atom_site_label_2
_geom_bond_distance
_geom_bond_publ_flag
C1 C10 1.526(2) y
C1 C2 1.526(3) ?
C1 C7 1.540(3) ?
C1 C6 1.568(3) ?
C2 O1 1.206(3) y
C2 C3 1.506(3) ?
C3 C4 1.524(3) ?
C3 H3A 0.9700 ?
C3 H3B 0.9700 ?
C4 C5 1.521(3) ?
C4 C7 1.545(3) ?
C4 H4A 0.9800 ?
C5 C6 1.553(3) ?
C5 H5A 0.9700 ?
C5 H5B 0.9700 ?
C6 H6A 0.9700 ?
C6 H6B 0.9700 ?
C7 C9 1.508(4) ?
C7 C8 1.547(4) ?
C8 H8A 0.9600 ?
C8 H8B 0.9600 ?
C8 H8C 0.9600 ?
C9 H9A 0.9600 ?
C9 H9B 0.9600 ?
C9 H9C 0.9600 ?
C10 S1 1.773(2) y
C10 H10A 0.9700 ?
C10 H10B 0.9700 ?
S1 O2 1.416(2) y
S1 O3 1.428(2) y
S1 N1 1.638(2) y
N1 C13 1.464(2) y
N1 C11 1.474(2) y
C11 C12 1.523(3) y
C11 H11A 0.9700 ?
C11 H11B 0.9700 ?
C12 N1A 1.476(2) y
C12 H12A 0.9700 ?
C12 H12B 0.9700 ?
N1A C14 1.462(2) y
N1A S1A 1.6370(10) y
C13 C14 1.509(3) ?
C13 H13A 0.9700 ?
C13 H13B 0.9700 ?
C14 H14A 0.9700 ?
C14 H14B 0.9700 ?
S1A O3A 1.427(2) y
S1A O2A 1.432(2) y
S1A C10A 1.777(2) y
C10A C1A 1.528(2) y
C10A H10C 0.9700 ?
C10A H10D 0.9700 ?
C9A C7A 1.528(3) ?
C9A H9D 0.9600 ?
C9A H9E 0.9600 ?
C9A H9F 0.9600 ?
C8A C7A 1.529(3) ?
C8A H8D 0.9600 ?
C8A H8E 0.9600 ?
C8A H8F 0.9600 ?
C7A C4A 1.553(2) ?
C7A C1A 1.558(3) ?
C6A C5A 1.549(3) ?
C6A C1A 1.560(2) ?
C6A H6C 0.9700 ?
C6A H6D 0.9700 ?
C5A C4A 1.530(3) ?
C5A H5C 0.9700 ?
C5A H5D 0.9700 ?
C4A C3A 1.534(3) ?
C4A H4B 0.9800 ?
C3A C2A 1.515(3) ?
C3A H3C 0.9700 ?
C3A H3D 0.9700 ?
C2A O1A 1.202(2) y
C2A C1A 1.536(3) ?

loop_
_geom_torsion_atom_site_label_1
_geom_torsion_atom_site_label_2
_geom_torsion_atom_site_label_3
_geom_torsion_atom_site_label_4
_geom_torsion
C10 C1 C2 O1 16.8(4)
C7 C1 C2 O1 142.7(3)
C6 C1 C2 O1 -112.2(3)
C10 C1 C2 C3 -161.22(19)
C7 C1 C2 C3 -35.3(2)
C6 C1 C2 C3 69.8(2)
O1 C2 C3 C4 -176.7(3)
C1 C2 C3 C4 1.3(2)
C2 C3 C4 C5 -74.0(2)
C2 C3 C4 C7 33.5(2)
C3 C4 C5 C6 70.1(3)
C7 C4 C5 C6 -37.6(3)
C4 C5 C6 C1 4.2(3)
C10 C1 C6 C5 163.8(2)
C2 C1 C6 C5 -72.2(2)
C7 C1 C6 C5 30.6(3)
C10 C1 C7 C9 -66.0(3)
C2 C1 C7 C9 172.6(2)
C6 C1 C7 C9 67.8(3)
C10 C1 C7 C4 174.38(16)
C2 C1 C7 C4 52.99(18)
C6 C1 C7 C4 -51.8(2)
C10 C1 C7 C8 58.3(3)
C2 C1 C7 C8 -63.1(2)
C6 C1 C7 C8 -167.9(2)
C5 C4 C7 C9 -64.2(3)
C3 C4 C7 C9 -174.0(2)
C5 C4 C7 C1 55.4(2)
C3 C4 C7 C1 -54.42(19)
C5 C4 C7 C8 170.5(2)
C3 C4 C7 C8 60.7(2)
C2 C1 C10 S1 -135.85(18)
C7 C1 C10 S1 109.29(19)
C6 C1 C10 S1 -16.7(3)
C1 C10 S1 O2 -63.0(2)
C1 C10 S1 O3 68.64(19)
C1 C10 S1 N1 -177.63(16)
O2 S1 N1 C13 175.15(17)
O3 S1 N1 C13 46.49(19)
C10 S1 N1 C13 -68.10(19)
O2 S1 N1 C11 -41.40(18)
O3 S1 N1 C11 -170.07(16)
C10 S1 N1 C11 75.34(18)
C13 N1 C11 C12 -58.8(2)
S1 N1 C11 C12 156.15(15)
N1 C11 C12 N1A 56.1(2)
C11 C12 N1A C14 -59.5(2)
C11 C12 N1A S1A 154.55(14)
C11 N1 C13 C14 58.9(2)
S1 N1 C13 C14 -155.67(15)
C12 N1A C14 C13 59.9(2)
S1A N1A C14 C13 -154.26(15)
N1 C13 C14 N1A -56.8(3)
C14 N1A S1A O3A 46.55(19)
C12 N1A S1A O3A -169.46(16)
C14 N1A S1A O2A 174.77(16)
C12 N1A S1A O2A -41.24(18)
C14 N1A S1A C10A -68.38(18)
C12 N1A S1A C10A 75.61(17)
O3A S1A C10A C1A 72.71(18)
O2A S1A C10A C1A -58.53(19)
N1A S1A C10A C1A -173.20(15)
C1A C6A C5A C4A 3.1(2)
C6A C5A C4A C3A 70.2(2)
C6A C5A C4A C7A -36.9(2)
C9A C7A C4A C5A 171.66(17)
C8A C7A C4A C5A -63.2(2)
C1A C7A C4A C5A 54.42(17)
C9A C7A C4A C3A 61.2(2)
C8A C7A C4A C3A -173.76(17)
C1A C7A C4A C3A -56.09(17)
C5A C4A C3A C2A -70.88(19)
C7A C4A C3A C2A 37.17(19)
C4A C3A C2A O1A 176.1(2)
C4A C3A C2A C1A -2.4(2)
S1A C10A C1A C2A -132.03(16)
S1A C10A C1A C7A 112.78(16)
S1A C10A C1A C6A -12.5(3)
O1A C2A C1A C10A 24.0(3)
C3A C2A C1A C10A -157.48(16)
O1A C2A C1A C7A 148.7(2)
C3A C2A C1A C7A -32.81(18)
O1A C2A C1A C6A -105.7(2)
C3A C2A C1A C6A 72.76(19)
C9A C7A C1A C10A 56.7(2)
C8A C7A C1A C10A -67.5(2)
C4A C7A C1A C10A 174.91(15)
C9A C7A C1A C2A -65.23(17)
C8A C7A C1A C2A 170.56(16)
C4A C7A C1A C2A 52.95(15)
C9A C7A C1A C6A -169.74(15)
C8A C7A C1A C6A 66.06(19)
C4A C7A C1A C6A -51.55(16)
C5A C6A C1A C10A 162.83(19)
C5A C6A C1A C2A -72.17(19)
C5A C6A C1A C7A 31.3(2)

loop_
_cod_related_entry_id
_cod_related_entry_database
_cod_related_entry_code
1 ChemSpider 21178823
